data_4348693
loop_
_publ_author_name
'Be\,sli, Serap'
'Mutlu Balc\?i, Ceylan'
'Cant\"urk, Hakan'
'Do\(gan, Semih'
'Yuksel, Fatma'
'Allen, Christopher W.'

_publ_section_title
;
 Unexpected Ring Expansion of a Four-Membered Cyclophosphazane.
;
_journal_issue 16
_journal_name_full 'Inorganic chemistry'
_journal_page_first 7832
_journal_page_last 7834
_journal_paper_doi 10.1021/acs.inorgchem.6b01533
_journal_volume 55
_journal_year 2016
_chemical_formula_sum 'C17 H30 Cl6 F6 N8 O2 P6'
_chemical_formula_weight 891.01
_space_group_crystal_system orthorhombic
_space_group_IT_number 60
_space_group_name_Hall '-P 2n 2ab'
_space_group_name_H-M_alt 'P b c n'
_atom_sites_solution_hydrogens geom
_cell_angle_alpha 90
_cell_angle_beta 90
_cell_angle_gamma 90
_cell_formula_units_Z 8
_cell_length_a 11.5600(9)
_cell_length_b 29.075(3)
_cell_length_c 21.4073(18)
_cell_measurement_reflns_used 9954
_cell_measurement_temperature 173.(2)
_cell_measurement_theta_max 26.0558
_cell_measurement_theta_min 2.4438
_cell_volume 7195.1(11)
_computing_cell_refinement 'SAINT V8.34A (Bruker AXS Inc., 2013)'
_computing_data_reduction 'SAINT V8.34A (Bruker AXS Inc., 2013)'
_computing_structure_refinement 'SHELXL-2014 (Sheldrick, 2014)'
_computing_structure_solution 'SHELXS-97 (Sheldrick, 2008)'
_diffrn_ambient_temperature 173.(2)
_diffrn_detector_area_resol_mean 8.3333
_diffrn_measured_fraction_theta_full 1.000
_diffrn_measured_fraction_theta_max 1.000
_diffrn_measurement_device_type 'Bruker APEX-II CCD'
_diffrn_radiation_monochromator multilayer
_diffrn_radiation_type MoK\a
_diffrn_radiation_wavelength 0.71073
_diffrn_reflns_av_R_equivalents 0.0835
_diffrn_reflns_av_unetI/netI 0.0442
_diffrn_reflns_limit_h_max 15
_diffrn_reflns_limit_h_min -15
_diffrn_reflns_limit_k_max 38
_diffrn_reflns_limit_k_min -38
_diffrn_reflns_limit_l_max 28
_diffrn_reflns_limit_l_min -27
_diffrn_reflns_number 109341
_diffrn_reflns_theta_full 28.35
_diffrn_reflns_theta_max 28.35
_diffrn_reflns_theta_min 1.40
_diffrn_source ImuS
_exptl_absorpt_coefficient_mu 0.809
_exptl_absorpt_correction_T_max 0.83
_exptl_absorpt_correction_T_min 0.59
_exptl_absorpt_correction_type multi-scan
_exptl_absorpt_process_details 'SADABS V2014/2 (Bruker AXS Inc.)'
_exptl_crystal_colour colourless
_exptl_crystal_density_diffrn 1.645
_exptl_crystal_density_method 'not measured'
_exptl_crystal_description block
_exptl_crystal_F_000 3600
_exptl_crystal_size_max 0.340
_exptl_crystal_size_mid 0.261
_exptl_crystal_size_min 0.245
_refine_diff_density_max 0.483
_refine_diff_density_min -0.365
_refine_ls_extinction_method none
_refine_ls_goodness_of_fit_ref 1.154
_refine_ls_hydrogen_treatment constr
_refine_ls_matrix_type full
_refine_ls_number_parameters 437
_refine_ls_number_reflns 8997
_refine_ls_number_restraints 4
_refine_ls_restrained_S_all 1.155
_refine_ls_R_factor_all 0.0894
_refine_ls_R_factor_gt 0.0587
_refine_ls_shift/su_max 0.001
_refine_ls_shift/su_mean 0.000
_refine_ls_structure_factor_coef Fsqd
_refine_ls_weighting_details 'w=1/[\s^2^(Fo^2^)+(0.0120P)^2^+17.6786P] where P=(Fo^2^+2Fc^2^)/3'
_refine_ls_weighting_scheme calc
_refine_ls_wR_factor_gt 0.1021
_refine_ls_wR_factor_ref 0.1119
_reflns_number_gt 6583
_reflns_number_total 8997
_reflns_threshold_expression 'I > 2\s(I)'
_cod_data_source_file ic6b01533_si_001.cif
_cod_data_source_block I
_cod_original_cell_volume 7195.1(10)
_cod_database_code 4348693

loop_
_space_group_symop_operation_xyz
'x, y, z'
'-x+1/2, -y+1/2, z+1/2'
'-x, y, -z+1/2'
'x+1/2, -y+1/2, -z'
'-x, -y, -z'
'x-1/2, y-1/2, -z-1/2'
'x, -y, z-1/2'
'-x-1/2, y-1/2, z'

loop_
_atom_site_type_symbol
_atom_site_label
_atom_site_fract_x
_atom_site_fract_y
_atom_site_fract_z
_atom_site_U_iso_or_equiv
_atom_site_adp_type
_atom_site_calc_flag
_atom_site_refinement_flags_adp
_atom_site_refinement_flags_occupancy
_atom_site_refinement_flags_posn
_atom_site_occupancy
_atom_site_disorder_assembly
_atom_site_disorder_group
P P1 0.77568(8) 0.49514(3) 0.45716(4) 0.0310(2) Uani d . . . 1.0 . .
P P2 0.84429(8) 0.52984(3) 0.34497(4) 0.0308(2) Uani d . . . 1.0 . .
P P3 0.66808(8) 0.57310(3) 0.41022(4) 0.0275(2) Uani d . . . 1.0 . .
P P4 0.63929(8) 0.67241(3) 0.40781(5) 0.0310(2) Uani d . . . 1.0 . .
P P5 0.44532(8) 0.68467(3) 0.47274(4) 0.0300(2) Uani d . . . 1.0 . .
P P6 0.46440(8) 0.62199(3) 0.37617(4) 0.02723(19) Uani d . . . 1.0 . .
N N1 0.8642(3) 0.49552(11) 0.40110(15) 0.0394(8) Uani d . . . 1.0 . .
N N2 0.7420(3) 0.56470(10) 0.34832(13) 0.0332(7) Uani d . . . 1.0 . .
N N3 0.6890(2) 0.53633(10) 0.46449(13) 0.0306(7) Uani d . . . 1.0 . .
N N4 0.5717(3) 0.70318(10) 0.45733(14) 0.0344(7) Uani d . . . 1.0 . .
N N5 0.3964(2) 0.64261(9) 0.43435(13) 0.0284(6) Uani d . . . 1.0 . .
N N6 0.5674(2) 0.65327(10) 0.35029(13) 0.0308(7) Uani d . . . 1.0 . .
N N7 0.6960(2) 0.62543(10) 0.44087(13) 0.0302(7) Uani d . . . 1.0 . .
N N8 0.5268(2) 0.57215(9) 0.39387(13) 0.0289(6) Uani d . . . 1.0 . .
O O1 0.3576(2) 0.72623(8) 0.46925(12) 0.0372(6) Uani d . . . 1.0 . .
O O2 0.3762(2) 0.60723(8) 0.32459(11) 0.0330(6) Uani d . . . 1.0 . .
Cl Cl1 0.68787(9) 0.43597(3) 0.45506(5) 0.0474(3) Uani d . . . 1.0 . .
Cl Cl2 0.86445(8) 0.48846(4) 0.53616(5) 0.0456(3) Uani d . . . 1.0 . .
Cl Cl3 0.82943(9) 0.49348(4) 0.26635(5) 0.0491(3) Uani d . . . 1.0 . .
Cl Cl4 0.99276(8) 0.56324(4) 0.33127(4) 0.0427(2) Uani d . . . 1.0 . .
Cl Cl5 0.76981(9) 0.71073(4) 0.37728(5) 0.0469(3) Uani d . . . 1.0 . .
Cl Cl6 0.43923(10) 0.66837(4) 0.56399(5) 0.0485(3) Uani d . . . 1.0 . .
F F1 0.0769(2) 0.72624(9) 0.39668(14) 0.0636(8) Uani d . . . 1.0 . .
F F2 0.2122(2) 0.77907(7) 0.39366(13) 0.0579(7) Uani d . . . 1.0 . .
F F3 0.2057(2) 0.73830(8) 0.28912(12) 0.0601(7) Uani d . . . 1.0 . .
F F4 0.35930(19) 0.71648(8) 0.34010(11) 0.0447(6) Uani d . . . 1.0 . .
F F5 0.1159(2) 0.66255(9) 0.28334(12) 0.0575(7) Uani d . . . 1.0 . .
F F6 0.17657(18) 0.63864(7) 0.37346(11) 0.0416(5) Uani d . . . 1.0 . .
C C1 0.2368(3) 0.71697(14) 0.46081(19) 0.0410(9) Uani d . . . 1.0 . .
H H1A 0.1923 0.7326 0.4942 0.049 Uiso calc U . R 1.0 . .
H H1B 0.2232 0.6835 0.4646 0.049 Uiso calc U . R 1.0 . .
C C2 0.1942(4) 0.73314(14) 0.3982(2) 0.0475(11) Uani d . . . 1.0 . .
C C3 0.2418(4) 0.71212(14) 0.3379(2) 0.0442(10) Uani d . . . 1.0 . .
C C4 0.2091(3) 0.66156(13) 0.32124(19) 0.0374(9) Uani d . . . 1.0 . .
C C5 0.3040(3) 0.63530(14) 0.28614(18) 0.0395(9) Uani d . . . 1.0 . .
H H5A 0.267 0.6155 0.2542 0.047 Uiso calc U . R 1.0 . .
H H5B 0.3533 0.6578 0.2639 0.047 Uiso calc U . R 1.0 . .
C C6 0.7746(3) 0.62987(14) 0.49584(17) 0.0390(9) Uani d . . . 1.0 . .
H H6A 0.7517 0.607 0.5278 0.047 Uiso calc U . R 1.0 . .
H H6B 0.7649 0.6609 0.5143 0.047 Uiso calc U . R 1.0 . .
C C7 0.9016(3) 0.62275(16) 0.4797(2) 0.0474(11) Uani d . . D 1.0 . .
H H7A 0.9282 0.6483 0.4526 0.057 Uiso calc U . R 1.0 A 1
H H7B 0.9103 0.5937 0.456 0.057 Uiso calc U . R 1.0 A 1
C C8A 0.9790(8) 0.6207(3) 0.5397(5) 0.062(3) Uani d . P D 0.659(8) B 1
H H8A1 0.952 0.595 0.5663 0.074 Uiso calc U P R 0.659(8) B 1
H H8A2 1.0596 0.6139 0.527 0.074 Uiso calc U P R 0.659(8) B 1
C C9A 0.9788(7) 0.6631(3) 0.5771(4) 0.062(2) Uani d . P D 0.659(8) B 1
H H9A1 0.9007 0.6693 0.594 0.074 Uiso calc U P R 0.659(8) B 1
H H9A2 1.0035 0.6897 0.5516 0.074 Uiso calc U P R 0.659(8) B 1
C C10A 1.0688(6) 0.6536(4) 0.6322(4) 0.123(3) Uani d . P D 0.659(8) B 1
H H10A 1.0491 0.6257 0.6566 0.147 Uiso calc U P R 0.659(8) B 1
H H10B 1.1495 0.6516 0.617 0.147 Uiso calc U P R 0.659(8) B 1
C C11A 1.0472(10) 0.6940(4) 0.6650(6) 0.132(6) Uani d . P D 0.659(8) B 1
H H11A 1.0474 0.7201 0.636 0.197 Uiso calc U P R 0.659(8) B 1
H H11B 1.1075 0.6985 0.6966 0.197 Uiso calc U P R 0.659(8) B 1
H H11C 0.9716 0.6919 0.6855 0.197 Uiso calc U P R 0.659(8) B 1
C C8B 0.9893(15) 0.6440(6) 0.5250(6) 0.050(4) Uani d . P D 0.341(8) B 2
H H8B1 1.0689 0.6384 0.5097 0.06 Uiso calc U P R 0.341(8) B 2
H H8B2 0.977 0.6777 0.5275 0.06 Uiso calc U P R 0.341(8) B 2
C C9B 0.9748(12) 0.6233(4) 0.5878(6) 0.053(4) Uani d . P D 0.341(8) B 2
H H9B1 0.9949 0.5902 0.5873 0.064 Uiso calc U P R 0.341(8) B 2
H H9B2 0.8945 0.6269 0.603 0.064 Uiso calc U P R 0.341(8) B 2
C C10B 1.0688(6) 0.6536(4) 0.6322(4) 0.123(3) Uani d . P D 0.341(8) B 2
H H10C 1.1497 0.6521 0.6172 0.147 Uiso calc U P R 0.341(8) B 2
H H10D 1.0446 0.6858 0.6397 0.147 Uiso calc U P R 0.341(8) B 2
C C11B 1.0463(17) 0.6246(6) 0.6813(9) 0.100(8) Uani d . P D 0.341(8) B 2
H H11D 0.9669 0.6296 0.6959 0.15 Uiso calc U P R 0.341(8) B 2
H H11E 1.1005 0.631 0.7154 0.15 Uiso calc U P R 0.341(8) B 2
H H11F 1.0554 0.5927 0.6677 0.15 Uiso calc U P R 0.341(8) B 2
C C12 0.4566(3) 0.53017(12) 0.40457(17) 0.0319(8) Uani d . . . 1.0 . .
H H12A 0.3747 0.5391 0.4103 0.038 Uiso calc U . R 1.0 . .
H H12B 0.4829 0.5151 0.4435 0.038 Uiso calc U . R 1.0 . .
C C13 0.4650(3) 0.49601(13) 0.35104(17) 0.0352(8) Uani d . . . 1.0 . .
H H13A 0.444 0.5115 0.3114 0.042 Uiso calc U . R 1.0 . .
H H13B 0.5457 0.4849 0.3473 0.042 Uiso calc U . R 1.0 . .
C C14 0.3848(4) 0.45537(13) 0.3618(2) 0.0429(10) Uani d . . . 1.0 . .
H H14A 0.4044 0.4407 0.4022 0.051 Uiso calc U . R 1.0 . .
H H14B 0.3041 0.4666 0.3644 0.051 Uiso calc U . R 1.0 . .
C C15 0.3935(4) 0.41981(13) 0.3102(2) 0.0461(10) Uani d . . . 1.0 . .
H H15A 0.3868 0.4357 0.2694 0.055 Uiso calc U . R 1.0 . .
H H15B 0.471 0.4054 0.312 0.055 Uiso calc U . R 1.0 . .
C C16 0.3037(5) 0.38257(17) 0.3131(3) 0.0672(15) Uani d . . . 1.0 . .
H H16A 0.2258 0.3967 0.3125 0.081 Uiso calc U . R 1.0 . .
H H16B 0.312 0.3656 0.3529 0.081 Uiso calc U . R 1.0 . .
C C17 0.3145(6) 0.34925(18) 0.2591(3) 0.097(2) Uani d . . . 1.0 . .
H H17A 0.309 0.3661 0.2196 0.146 Uiso calc U . R 1.0 . .
H H17B 0.2521 0.3265 0.2614 0.146 Uiso calc U . R 1.0 . .
H H17C 0.3894 0.3335 0.2614 0.146 Uiso calc U . R 1.0 . .

loop_
_atom_site_aniso_label
_atom_site_aniso_U_11
_atom_site_aniso_U_22
_atom_site_aniso_U_33
_atom_site_aniso_U_12
_atom_site_aniso_U_13
_atom_site_aniso_U_23
P1 0.0287(5) 0.0337(5) 0.0306(5) 0.0016(4) 0.0087(4) 0.0044(4)
P2 0.0292(5) 0.0363(5) 0.0269(5) -0.0029(4) 0.0108(4) -0.0026(4)
P3 0.0274(5) 0.0315(5) 0.0237(4) 0.0013(4) 0.0046(4) -0.0013(4)
P4 0.0281(5) 0.0319(5) 0.0331(5) -0.0052(4) 0.0027(4) -0.0029(4)
P5 0.0317(5) 0.0276(5) 0.0308(5) -0.0034(4) 0.0020(4) -0.0080(4)
P6 0.0267(4) 0.0286(4) 0.0264(5) -0.0005(4) 0.0008(4) -0.0053(4)
N1 0.0378(18) 0.0408(18) 0.0395(18) 0.0098(15) 0.0158(15) 0.0031(15)
N2 0.0343(16) 0.0380(17) 0.0273(15) 0.0046(14) 0.0080(14) 0.0016(13)
N3 0.0295(15) 0.0356(16) 0.0268(15) 0.0026(13) 0.0094(13) 0.0006(13)
N4 0.0327(16) 0.0334(16) 0.0370(17) -0.0052(13) 0.0003(14) -0.0080(14)
N5 0.0260(15) 0.0276(15) 0.0315(16) -0.0033(12) 0.0014(13) -0.0080(12)
N6 0.0296(15) 0.0328(16) 0.0298(16) -0.0011(13) 0.0007(13) 0.0015(13)
N7 0.0290(15) 0.0335(16) 0.0282(16) -0.0027(13) -0.0009(13) -0.0030(13)
N8 0.0288(15) 0.0255(14) 0.0323(16) 0.0004(12) 0.0035(13) -0.0057(12)
O1 0.0338(14) 0.0288(13) 0.0491(16) -0.0019(11) 0.0030(12) -0.0140(12)
O2 0.0317(13) 0.0357(14) 0.0315(13) 0.0013(11) -0.0049(11) -0.0087(11)
Cl1 0.0501(6) 0.0357(5) 0.0564(6) -0.0060(5) 0.0118(5) 0.0037(5)
Cl2 0.0340(5) 0.0618(7) 0.0409(5) 0.0066(5) 0.0013(4) 0.0108(5)
Cl3 0.0505(6) 0.0552(6) 0.0415(6) -0.0126(5) 0.0128(5) -0.0202(5)
Cl4 0.0355(5) 0.0589(6) 0.0339(5) -0.0152(5) 0.0104(4) -0.0052(4)
Cl5 0.0360(5) 0.0472(6) 0.0575(6) -0.0133(4) 0.0070(5) 0.0056(5)
Cl6 0.0631(7) 0.0521(6) 0.0302(5) -0.0176(5) 0.0011(5) -0.0064(4)
F1 0.0342(13) 0.0651(17) 0.092(2) 0.0106(12) -0.0016(14) -0.0141(15)
F2 0.0670(17) 0.0291(12) 0.0778(18) 0.0105(12) -0.0086(15) -0.0106(12)
F3 0.0762(19) 0.0458(15) 0.0583(16) 0.0106(13) -0.0139(14) 0.0059(12)
F4 0.0387(13) 0.0468(13) 0.0486(14) -0.0054(11) 0.0019(11) -0.0002(11)
F5 0.0393(13) 0.0657(17) 0.0675(17) 0.0068(12) -0.0224(13) -0.0148(14)
F6 0.0338(12) 0.0431(13) 0.0480(14) -0.0071(10) 0.0041(11) -0.0081(11)
C1 0.032(2) 0.037(2) 0.054(2) 0.0036(17) 0.0073(19) -0.0139(19)
C2 0.040(2) 0.038(2) 0.064(3) 0.0081(18) -0.005(2) -0.015(2)
C3 0.044(2) 0.039(2) 0.049(2) 0.0056(19) -0.006(2) 0.0000(19)
C4 0.034(2) 0.036(2) 0.042(2) 0.0015(17) -0.0099(18) -0.0083(17)
C5 0.038(2) 0.049(2) 0.031(2) 0.0038(18) -0.0082(18) -0.0069(17)
C6 0.043(2) 0.041(2) 0.032(2) -0.0002(18) -0.0062(18) -0.0106(17)
C7 0.035(2) 0.055(3) 0.053(3) -0.003(2) -0.006(2) -0.008(2)
C8A 0.043(5) 0.061(6) 0.082(8) 0.004(5) -0.017(5) -0.016(5)
C9A 0.063(5) 0.051(5) 0.072(6) 0.001(4) -0.018(4) 0.007(4)
C10A 0.073(5) 0.215(10) 0.080(5) 0.021(6) -0.037(4) -0.045(6)
C11A 0.099(9) 0.161(13) 0.134(12) 0.011(9) -0.027(8) 0.073(11)
C8B 0.057(9) 0.049(10) 0.045(9) -0.012(9) -0.006(7) -0.007(8)
C9B 0.073(10) 0.048(9) 0.038(8) -0.001(7) 0.002(7) -0.020(6)
C10B 0.073(5) 0.215(10) 0.080(5) 0.021(6) -0.037(4) -0.045(6)
C11B 0.097(15) 0.120(17) 0.083(14) 0.014(13) -0.055(13) -0.022(13)
C12 0.0298(18) 0.0310(18) 0.035(2) -0.0019(15) 0.0069(16) -0.0022(16)
C13 0.037(2) 0.0330(19) 0.035(2) -0.0041(16) 0.0071(17) -0.0072(16)
C14 0.043(2) 0.039(2) 0.047(2) -0.0090(18) 0.0037(19) -0.0044(18)
C15 0.054(3) 0.034(2) 0.050(3) -0.0039(19) -0.003(2) -0.0006(19)
C16 0.072(3) 0.050(3) 0.080(4) -0.019(3) -0.015(3) 0.005(3)
C17 0.136(6) 0.059(3) 0.097(5) -0.037(4) -0.036(4) -0.014(3)

loop_
_atom_type_symbol
_atom_type_description
_atom_type_scat_dispersion_real
_atom_type_scat_dispersion_imag
_atom_type_scat_source
C C 0.0033 0.0016 'International Tables Vol C Tables 4.2.6.8 and 6.1.1.4'
H H 0.0000 0.0000 'International Tables Vol C Tables 4.2.6.8 and 6.1.1.4'
N N 0.0061 0.0033 'International Tables Vol C Tables 4.2.6.8 and 6.1.1.4'
O O 0.0106 0.0060 'International Tables Vol C Tables 4.2.6.8 and 6.1.1.4'
F F 0.0171 0.0103 'International Tables Vol C Tables 4.2.6.8 and 6.1.1.4'
P P 0.1023 0.0942 'International Tables Vol C Tables 4.2.6.8 and 6.1.1.4'
Cl Cl 0.1484 0.1585 'International Tables Vol C Tables 4.2.6.8 and 6.1.1.4'

loop_
_geom_angle_atom_site_label_1
_geom_angle_atom_site_label_2
_geom_angle_atom_site_label_3
_geom_angle
N3 P1 N1 119.00(16)
N3 P1 Cl2 108.60(12)
N1 P1 Cl2 108.26(13)
N3 P1 Cl1 109.58(12)
N1 P1 Cl1 108.57(13)
Cl2 P1 Cl1 101.38(6)
N2 P2 N1 119.11(16)
N2 P2 Cl4 110.06(13)
N1 P2 Cl4 107.13(13)
N2 P2 Cl3 108.54(13)
N1 P2 Cl3 108.65(13)
Cl4 P2 Cl3 102.01(6)
N2 P3 N3 114.86(16)
N2 P3 N8 110.31(16)
N3 P3 N8 106.84(15)
N2 P3 N7 110.99(16)
N3 P3 N7 106.95(15)
N8 P3 N7 106.46(14)
N6 P4 N4 117.20(16)
N6 P4 N7 104.31(15)
N4 P4 N7 111.69(16)
N6 P4 Cl5 109.84(12)
N4 P4 Cl5 106.06(12)
N7 P4 Cl5 107.43(11)
N5 P5 O1 109.78(15)
N5 P5 N4 118.87(16)
O1 P5 N4 108.71(15)
N5 P5 Cl6 108.10(12)
O1 P5 Cl6 101.77(11)
N4 P5 Cl6 108.24(13)
O2 P6 N5 109.55(14)
O2 P6 N6 113.43(15)
N5 P6 N6 115.18(15)
O2 P6 N8 101.82(14)
N5 P6 N8 111.39(15)
N6 P6 N8 104.56(15)
P1 N1 P2 119.3(2)
P2 N2 P3 122.95(19)
P1 N3 P3 122.34(18)
P5 N4 P4 113.49(18)
P5 N5 P6 121.54(18)
P4 N6 P6 108.72(17)
C6 N7 P4 120.1(2)
C6 N7 P3 120.1(2)
P4 N7 P3 119.79(17)
C12 N8 P6 121.0(2)
C12 N8 P3 121.1(2)
P6 N8 P3 117.25(17)
C1 O1 P5 119.2(2)
C5 O2 P6 129.1(2)
O1 C1 C2 111.9(3)
O1 C1 H1A 109.2
C2 C1 H1A 109.2
O1 C1 H1B 109.2
C2 C1 H1B 109.2
H1A C1 H1B 107.9
F2 C2 F1 107.1(3)
F2 C2 C1 108.8(3)
F1 C2 C1 107.5(4)
F2 C2 C3 106.1(4)
F1 C2 C3 106.1(3)
C1 C2 C3 120.6(3)
F3 C3 F4 106.2(3)
F3 C3 C2 108.3(3)
F4 C3 C2 107.0(3)
F3 C3 C4 106.1(3)
F4 C3 C4 109.7(3)
C2 C3 C4 118.9(4)
F5 C4 F6 106.6(3)
F5 C4 C5 106.7(3)
F6 C4 C5 111.0(3)
F5 C4 C3 108.1(3)
F6 C4 C3 110.0(3)
C5 C4 C3 114.1(3)
O2 C5 C4 114.8(3)
O2 C5 H5A 108.6
C4 C5 H5A 108.6
O2 C5 H5B 108.6
C4 C5 H5B 108.6
H5A C5 H5B 107.5
N7 C6 C7 113.3(3)
N7 C6 H6A 108.9
C7 C6 H6A 108.9
N7 C6 H6B 108.9
C7 C6 H6B 108.9
H6A C6 H6B 107.7
C6 C7 C8B 116.0(8)
C6 C7 C8A 111.6(5)
C6 C7 H7A 109.3
C8A C7 H7A 109.3
C6 C7 H7B 109.3
C8A C7 H7B 109.3
H7A C7 H7B 108.0
C9A C8A C7 114.5(6)
C9A C8A H8A1 108.6
C7 C8A H8A1 108.6
C9A C8A H8A2 108.6
C7 C8A H8A2 108.6
H8A1 C8A H8A2 107.6
C8A C9A C10A 104.8(6)
C8A C9A H9A1 110.8
C10A C9A H9A1 110.8
C8A C9A H9A2 110.8
C10A C9A H9A2 110.8
H9A1 C9A H9A2 108.9
C11A C10A C9A 96.3(9)
C11A C10A H10A 112.5
C9A C10A H10A 112.5
C11A C10A H10B 112.5
C9A C10A H10B 112.5
H10A C10A H10B 110.0
C10A C11A H11A 109.5
C10A C11A H11B 109.5
H11A C11A H11B 109.5
C10A C11A H11C 109.5
H11A C11A H11C 109.5
H11B C11A H11C 109.5
C9B C8B C7 109.6(10)
C9B C8B H8B1 109.8
C7 C8B H8B1 109.8
C9B C8B H8B2 109.8
C7 C8B H8B2 109.8
H8B1 C8B H8B2 108.2
C8B C9B H9B1 111.2
C8B C9B H9B2 111.2
H9B1 C9B H9B2 109.1
H11D C11B H11E 109.5
H11D C11B H11F 109.5
H11E C11B H11F 109.5
N8 C12 C13 112.7(3)
N8 C12 H12A 109.0
C13 C12 H12A 109.0
N8 C12 H12B 109.0
C13 C12 H12B 109.0
H12A C12 H12B 107.8
C14 C13 C12 110.8(3)
C14 C13 H13A 109.5
C12 C13 H13A 109.5
C14 C13 H13B 109.5
C12 C13 H13B 109.5
H13A C13 H13B 108.1
C15 C14 C13 112.3(3)
C15 C14 H14A 109.1
C13 C14 H14A 109.1
C15 C14 H14B 109.1
C13 C14 H14B 109.1
H14A C14 H14B 107.9
C16 C15 C14 114.6(4)
C16 C15 H15A 108.6
C14 C15 H15A 108.6
C16 C15 H15B 108.6
C14 C15 H15B 108.6
H15A C15 H15B 107.6
C15 C16 C17 111.9(5)
C15 C16 H16A 109.2
C17 C16 H16A 109.2
C15 C16 H16B 109.2
C17 C16 H16B 109.2
H16A C16 H16B 107.9
C16 C17 H17A 109.5
C16 C17 H17B 109.5
H17A C17 H17B 109.5
C16 C17 H17C 109.5
H17A C17 H17C 109.5
H17B C17 H17C 109.5

loop_
_geom_bond_atom_site_label_1
_geom_bond_atom_site_label_2
_geom_bond_distance
P1 N3 1.569(3)
P1 N1 1.577(3)
P1 Cl2 1.9875(14)
P1 Cl1 1.9979(14)
P2 N2 1.559(3)
P2 N1 1.579(3)
P2 Cl4 1.9937(13)
P2 Cl3 1.9948(13)
P3 N2 1.596(3)
P3 N3 1.597(3)
P3 N8 1.670(3)
P3 N7 1.688(3)
P4 N6 1.586(3)
P4 N4 1.592(3)
P4 N7 1.672(3)
P4 Cl5 1.9862(13)
P5 N5 1.578(3)
P5 O1 1.579(3)
P5 N4 1.592(3)
P5 Cl6 2.0114(14)
P6 O2 1.563(2)
P6 N5 1.590(3)
P6 N6 1.597(3)
P6 N8 1.663(3)
N7 C6 1.492(4)
N8 C12 1.484(4)
O1 C1 1.434(4)
O2 C5 1.429(4)
F1 C2 1.371(5)
F2 C2 1.355(5)
F3 C3 1.359(5)
F4 C3 1.365(5)
F5 C4 1.349(4)
F6 C4 1.355(5)
C1 C2 1.503(6)
C1 H1A 0.99
C1 H1B 0.99
C2 C3 1.530(6)
C3 C4 1.559(5)
C4 C5 1.533(5)
C5 H5A 0.99
C5 H5B 0.99
C6 C7 1.523(5)
C6 H6A 0.99
C6 H6B 0.99
C7 C8B 1.534(12)
C7 C8A 1.567(9)
C7 H7A 0.99
C7 H7B 0.99
C8A C9A 1.468(9)
C8A H8A1 0.99
C8A H8A2 0.99
C9A C10A 1.597(9)
C9A H9A1 0.99
C9A H9A2 0.99
C10A C11A 1.393(12)
C10A H10A 0.99
C10A H10B 0.99
C11A H11A 0.98
C11A H11B 0.98
C11A H11C 0.98
C8B C9B 1.482(14)
C8B H8B1 0.99
C8B H8B2 0.99
C9B H9B1 0.99
C9B H9B2 0.99
C11B H11D 0.98
C11B H11E 0.98
C11B H11F 0.98
C12 C13 1.520(5)
C12 H12A 0.99
C12 H12B 0.99
C13 C14 1.519(5)
C13 H13A 0.99
C13 H13B 0.99
C14 C15 1.516(5)
C14 H14A 0.99
C14 H14B 0.99
C15 C16 1.501(6)
C15 H15A 0.99
C15 H15B 0.99
C16 C17 1.513(7)
C16 H16A 0.99
C16 H16B 0.99
C17 H17A 0.98
C17 H17B 0.98
C17 H17C 0.98

loop_
_geom_hbond_atom_site_label_D
_geom_hbond_atom_site_label_H
_geom_hbond_atom_site_label_A
_geom_hbond_site_symmetry_A
_geom_hbond_distance_DH
_geom_hbond_distance_HA
_geom_hbond_distance_DA
_geom_hbond_angle_DHA
C1 H1A N4 4_466 0.99 2.55 3.479(5) 155.9
C1 H1B F6 . 0.99 2.41 3.028(4) 120.1
C5 H5A N2 3_655 0.99 2.65 3.575(5) 155.9
C5 H5B N6 3_655 0.99 2.61 3.319(5) 128.2
C7 H7B Cl4 . 0.99 2.97 3.768(4) 138.4

loop_
_geom_torsion_atom_site_label_1
_geom_torsion_atom_site_label_2
_geom_torsion_atom_site_label_3
_geom_torsion_atom_site_label_4
_geom_torsion
N3 P1 N1 P2 -15.1(3)
Cl2 P1 N1 P2 -139.65(19)
Cl1 P1 N1 P2 111.1(2)
N2 P2 N1 P1 3.8(3)
Cl4 P2 N1 P1 129.5(2)
Cl3 P2 N1 P1 -121.0(2)
N1 P2 N2 P3 10.1(3)
Cl4 P2 N2 P3 -114.1(2)
Cl3 P2 N2 P3 135.01(19)
N3 P3 N2 P2 -11.8(3)
N8 P3 N2 P2 -132.6(2)
N7 P3 N2 P2 109.7(2)
N1 P1 N3 P3 13.3(3)
Cl2 P1 N3 P3 137.66(18)
Cl1 P1 N3 P3 -112.42(19)
N2 P3 N3 P1 -0.1(3)
N8 P3 N3 P1 122.6(2)
N7 P3 N3 P1 -123.7(2)
N5 P5 N4 P4 -5.9(3)
O1 P5 N4 P4 -132.39(19)
Cl6 P5 N4 P4 117.84(17)
N6 P4 N4 P5 40.4(3)
N7 P4 N4 P5 -79.8(2)
Cl5 P4 N4 P5 163.48(15)
O1 P5 N5 P6 119.2(2)
N4 P5 N5 P6 -6.8(3)
Cl6 P5 N5 P6 -130.55(18)
O2 P6 N5 P5 -142.76(19)
N6 P6 N5 P5 -13.5(3)
N8 P6 N5 P5 105.4(2)
N4 P4 N6 P6 -59.8(2)
N7 P4 N6 P6 64.2(2)
Cl5 P4 N6 P6 179.12(12)
O2 P6 N6 P4 171.21(15)
N5 P6 N6 P4 43.9(2)
N8 P6 N6 P4 -78.73(19)
N6 P4 N7 C6 177.4(3)
N4 P4 N7 C6 -55.1(3)
Cl5 P4 N7 C6 60.9(3)
N6 P4 N7 P3 -0.3(2)
N4 P4 N7 P3 127.22(19)
Cl5 P4 N7 P3 -116.87(17)
N2 P3 N7 C6 -101.6(3)
N3 P3 N7 C6 24.4(3)
N8 P3 N7 C6 138.3(3)
N2 P3 N7 P4 76.1(2)
N3 P3 N7 P4 -157.89(18)
N8 P3 N7 P4 -43.9(2)
O2 P6 N8 C12 -46.4(3)
N5 P6 N8 C12 70.3(3)
N6 P6 N8 C12 -164.7(3)
O2 P6 N8 P3 143.17(18)
N5 P6 N8 P3 -100.1(2)
N6 P6 N8 P3 24.9(2)
N2 P3 N8 C12 98.3(3)
N3 P3 N8 C12 -27.2(3)
N7 P3 N8 C12 -141.2(2)
N2 P3 N8 P6 -91.2(2)
N3 P3 N8 P6 143.30(18)
N7 P3 N8 P6 29.3(2)
N5 P5 O1 C1 28.1(3)
N4 P5 O1 C1 159.6(3)
Cl6 P5 O1 C1 -86.3(3)
N5 P6 O2 C5 68.8(3)
N6 P6 O2 C5 -61.4(3)
N8 P6 O2 C5 -173.2(3)
P5 O1 C1 C2 -112.5(3)
O1 C1 C2 F2 -59.5(4)
O1 C1 C2 F1 -175.2(3)
O1 C1 C2 C3 63.3(5)
F2 C2 C3 F3 -44.7(4)
F1 C2 C3 F3 68.9(4)
C1 C2 C3 F3 -168.8(4)
F2 C2 C3 F4 69.4(4)
F1 C2 C3 F4 -176.9(3)
C1 C2 C3 F4 -54.7(5)
F2 C2 C3 C4 -165.8(3)
F1 C2 C3 C4 -52.1(5)
C1 C2 C3 C4 70.1(5)
F3 C3 C4 F5 -28.0(4)
F4 C3 C4 F5 -142.3(3)
C2 C3 C4 F5 94.2(4)
F3 C3 C4 F6 -144.0(3)
F4 C3 C4 F6 101.7(4)
C2 C3 C4 F6 -21.8(5)
F3 C3 C4 C5 90.6(4)
F4 C3 C4 C5 -23.8(5)
C2 C3 C4 C5 -147.2(4)
P6 O2 C5 C4 -66.4(4)
F5 C4 C5 O2 -144.2(3)
F6 C4 C5 O2 -28.5(4)
C3 C4 C5 O2 96.5(4)
P4 N7 C6 C7 -104.2(4)
P3 N7 C6 C7 73.6(4)
N7 C6 C7 C8B 157.6(7)
N7 C6 C7 C8A -171.9(5)
C6 C7 C8A C9A -62.3(10)
C8B C7 C8A C9A 42.6(16)
C7 C8A C9A C10A -176.5(7)
C8A C9A C10A C11A -173.9(10)
C6 C7 C8B C9B 61.3(15)
C8A C7 C8B C9B -26.3(12)
P6 N8 C12 C13 106.7(3)
P3 N8 C12 C13 -83.2(4)
N8 C12 C13 C14 -175.7(3)
C12 C13 C14 C15 -178.3(3)
C13 C14 C15 C16 -171.1(4)
C14 C15 C16 C17 178.0(4)
